data_4310595
loop_
_publ_author_name
'Jing-Lin Chen'
'Li-Yi Zhang'
'Zhong-Ning Chen'
'Li-Bin Gao'
'Masaaki Abe'
'Yoichi Sasaki'

_publ_contact_author
;
Zhong-Ning Chen
Fujian Institute of Research on the Structure of Matter, 
Chinese Academy of Sciences, Fuzhou, Fujian 350002, China.
;
_publ_contact_author_email '  czn@ms.fjirsm.ac.cn '
_publ_section_title
;
 Syntheses, Structures, and Redox Properties of Dimeric Triruthenium
 Clusters Bridged by Bis(diphenylphosphino)acetylene and -ethylene
;
_journal_name_full 'Inorganic Chemistry'
_journal_page_first 1481
_journal_page_last 1490
_journal_paper_doi 10.1021/ic0344968
_journal_volume 43
_journal_year 2004
_chemical_formula_sum 'C35.5 H40 Cl N2 O15 P Ru3'
_chemical_formula_weight 1104.32
_chemical_name_systematic
;
 ?
;
_space_group_IT_number 148
_symmetry_cell_setting rhombohedral
_symmetry_space_group_name_Hall '-R 3'
_symmetry_space_group_name_H-M 'R -3 :H'
_atom_sites_solution_hydrogens geom
_atom_sites_solution_primary direct
_atom_sites_solution_secondary difmap
_audit_creation_method SHELXL-97
_cell_angle_alpha 90.00
_cell_angle_beta 90.00
_cell_angle_gamma 120.00
_cell_formula_units_Z 18
_cell_length_a 34.0681(3)
_cell_length_b 34.0681(3)
_cell_length_c 22.4790(4)
_cell_measurement_reflns_used 200
_cell_measurement_temperature 293(2)
_cell_measurement_theta_max 22.50
_cell_measurement_theta_min 1.14
_cell_volume 22594.5(5)
_computing_cell_refinement 'Siemens SMART & SAINT'
_computing_data_collection 'Siemens SMART'
_computing_data_reduction 'Siemens XPREP'
_computing_molecular_graphics 'Bruker SHELXTL'
_computing_publication_material 'Bruker SHELXTL'
_computing_structure_refinement 'Siemens SHELXTL'
_computing_structure_solution 'Siemens SHELXTL'
_diffrn_ambient_temperature 293(2)
_diffrn_measured_fraction_theta_full 1.000
_diffrn_measured_fraction_theta_max 1.000
_diffrn_measurement_device_type 'Siemens SMART CCD'
_diffrn_measurement_method 'phi and omega scans'
_diffrn_radiation_monochromator graphite
_diffrn_radiation_source 'fine-focus sealed tube'
_diffrn_radiation_type MoK\a
_diffrn_radiation_wavelength 0.71073
_diffrn_reflns_av_R_equivalents 0.0515
_diffrn_reflns_av_sigmaI/netI 0.0569
_diffrn_reflns_limit_h_max 12
_diffrn_reflns_limit_h_min -36
_diffrn_reflns_limit_k_max 35
_diffrn_reflns_limit_k_min -31
_diffrn_reflns_limit_l_max 24
_diffrn_reflns_limit_l_min -23
_diffrn_reflns_number 15070
_diffrn_reflns_theta_full 22.50
_diffrn_reflns_theta_max 22.50
_diffrn_reflns_theta_min 1.14
_diffrn_standards_decay_% 0
_diffrn_standards_interval_count 0
_diffrn_standards_interval_time .
_diffrn_standards_number 0
_exptl_absorpt_coefficient_mu 1.033
_exptl_absorpt_correction_T_max 1.0000
_exptl_absorpt_correction_T_min .5789
_exptl_absorpt_correction_type empirical
_exptl_absorpt_process_details 'SADABS (Sheldrick, 1996)'
_exptl_crystal_colour green
_exptl_crystal_density_diffrn 1.461
_exptl_crystal_density_method 'not measured'
_exptl_crystal_description prism
_exptl_crystal_F_000 9918
_exptl_crystal_size_max .65
_exptl_crystal_size_mid .34
_exptl_crystal_size_min .34
_refine_diff_density_max 1.225
_refine_diff_density_min -0.707
_refine_diff_density_rms 0.244
_refine_ls_extinction_method none
_refine_ls_goodness_of_fit_ref 1.184
_refine_ls_hydrogen_treatment mixed
_refine_ls_matrix_type full
_refine_ls_number_parameters 536
_refine_ls_number_reflns 6572
_refine_ls_number_restraints 2
_refine_ls_restrained_S_all 1.185
_refine_ls_R_factor_all 0.1082
_refine_ls_R_factor_gt 0.0676
_refine_ls_shift/su_max 0.001
_refine_ls_shift/su_mean 0.000
_refine_ls_structure_factor_coef Fsqd
_refine_ls_weighting_details 'calc w=1/[\s^2^(Fo^2^)+(0.0996P)^2^+395.4113P] where P=(Fo^2^+2Fc^2^)/3'
_refine_ls_weighting_scheme calc
_refine_ls_wR_factor_gt 0.1835
_refine_ls_wR_factor_ref 0.2263
_reflns_number_gt 4647
_reflns_number_total 6572
_reflns_threshold_expression >2sigma(I)
_cod_data_source_file ic0344968si20031017_122604_4.cif
_cod_data_source_block 4_Compound5a
_cod_depositor_comments
;
The following automatic conversions were performed:
'_symmetry_cell_setting' value 'Rhombohedral' changed to 'rhombohedral'
according to '/home/saulius/struct/CIF-dictionaries/cif_core.dic'
dictionary named 'cif_core.dic' version 2.4.1 from 2010-06-29.

Automatic conversion script
Id: cif_fix_enum 1527 2010-12-29 10:47:43Z saulius 
;
_cod_original_sg_symbol_H-M 'R -3'
_cod_original_formula_sum 'C35.50 H40 Cl N2 O15 P Ru3'
_cod_database_code 4310595

loop_
_symmetry_equiv_pos_as_xyz
'x, y, z'
'-y, x-y, z'
'-x+y, -x, z'
'x+2/3, y+1/3, z+1/3'
'-y+2/3, x-y+1/3, z+1/3'
'-x+y+2/3, -x+1/3, z+1/3'
'x+1/3, y+2/3, z+2/3'
'-y+1/3, x-y+2/3, z+2/3'
'-x+y+1/3, -x+2/3, z+2/3'
'-x, -y, -z'
'y, -x+y, -z'
'x-y, x, -z'
'-x+2/3, -y+1/3, -z+1/3'
'y+2/3, -x+y+1/3, -z+1/3'
'x-y+2/3, x+1/3, -z+1/3'
'-x+1/3, -y+2/3, -z+2/3'
'y+1/3, -x+y+2/3, -z+2/3'
'x-y+1/3, x+2/3, -z+2/3'

loop_
_atom_site_label
_atom_site_type_symbol
_atom_site_fract_x
_atom_site_fract_y
_atom_site_fract_z
_atom_site_U_iso_or_equiv
_atom_site_adp_type
_atom_site_occupancy
_atom_site_symmetry_multiplicity
_atom_site_calc_flag
_atom_site_refinement_flags
_atom_site_disorder_assembly
_atom_site_disorder_group
Ru1 Ru 0.75959(3) 0.03201(3) 0.64660(4) 0.0493(3) Uani 1 1 d . . .
Ru2 Ru 0.65771(3) -0.06232(3) 0.67126(4) 0.0511(3) Uani 1 1 d . . .
Ru3 Ru 0.74955(4) -0.05306(4) 0.73444(5) 0.0622(4) Uani 1 1 d . . .
Cl1 Cl 0.6455(6) 0.1729(11) 0.6395(8) 0.290(15) Uani 0.50 1 d PD . .
Cl2 Cl 0.6075(4) 0.1335(6) 0.7492(8) 0.168(6) Uani 0.50 1 d PD . .
P1 P 0.79974(11) 0.10574(11) 0.60561(14) 0.0546(8) Uani 1 1 d . . .
O1 O 0.7211(3) -0.0298(2) 0.6851(3) 0.051(2) Uani 1 1 d . . .
O2 O 0.6481(3) -0.0074(3) 0.6769(4) 0.063(2) Uani 1 1 d . . .
O3 O 0.7164(3) 0.0543(3) 0.6706(4) 0.063(2) Uani 1 1 d . . .
O4 O 0.6637(3) -0.0555(4) 0.5817(4) 0.077(3) Uani 1 1 d . . .
O5 O 0.7277(3) 0.0097(3) 0.5668(3) 0.073(3) Uani 1 1 d . . .
O6 O 0.7957(3) 0.0610(3) 0.7229(4) 0.071(3) Uani 1 1 d . . .
O7 O 0.7830(4) 0.0039(4) 0.7834(4) 0.081(3) Uani 1 1 d . . .
O8 O 0.8069(3) 0.0175(4) 0.6164(5) 0.085(3) Uani 1 1 d . . .
O9 O 0.8033(4) -0.0351(4) 0.6790(5) 0.094(4) Uani 1 1 d . . .
O10 O 0.6545(4) -0.1237(3) 0.6617(5) 0.085(3) Uani 1 1 d . . .
O11 O 0.7187(5) -0.1153(4) 0.6948(5) 0.103(4) Uani 1 1 d . . .
O12 O 0.6420(3) -0.0743(4) 0.7595(4) 0.081(3) Uani 1 1 d . . .
O13 O 0.7014(4) -0.0749(4) 0.7995(4) 0.089(3) Uani 1 1 d . . .
O14 O 0.9100(9) -0.0490(9) 0.9696(16) 0.151(13) Uani 0.50 1 d P . .
O15 O 0.9174(7) 0.0633(7) 0.7416(10) 0.222(10) Uani 1 1 d . . .
O16 O 0.9359(11) 0.0751(13) 0.877(2) 0.21(2) Uani 0.50 1 d P . .
N1 N 0.5861(4) -0.1011(3) 0.6547(5) 0.062(3) Uani 1 1 d . . .
N2 N 0.7815(5) -0.0797(5) 0.7899(6) 0.076(3) Uani 1 1 d . . .
C1 C 0.6738(4) 0.0341(4) 0.6764(5) 0.048(3) Uani 1 1 d . . .
C01 C 0.6026(13) 0.1403(18) 0.6759(19) 0.17(2) Uani 0.50 1 d PD . .
H01A H 0.5895 0.1106 0.6575 0.204 Uiso 0.50 1 calc PR . .
H01B H 0.5808 0.1504 0.6712 0.204 Uiso 0.50 1 calc PR . .
C2 C 0.6535(5) 0.0634(5) 0.6828(6) 0.066(4) Uani 1 1 d . . .
H2A H 0.6213 0.0449 0.6876 0.099 Uiso 1 1 calc R . .
H2B H 0.6599 0.0818 0.6478 0.099 Uiso 1 1 calc R . .
H2C H 0.6662 0.0825 0.7170 0.099 Uiso 1 1 calc R . .
C3 C 0.6920(5) -0.0244(4) 0.5498(6) 0.057(3) Uani 1 1 d . . .
C4 C 0.6826(5) -0.0288(5) 0.4844(6) 0.080(4) Uani 1 1 d . . .
H4A H 0.6555 -0.0571 0.4765 0.120 Uiso 1 1 calc R . .
H4B H 0.7076 -0.0280 0.4637 0.120 Uiso 1 1 calc R . .
H4C H 0.6787 -0.0042 0.4711 0.120 Uiso 1 1 calc R . .
C5 C 0.7980(4) 0.0454(5) 0.7716(6) 0.058(3) Uani 1 1 d . . .
C6 C 0.8223(5) 0.0790(5) 0.8206(6) 0.075(4) Uani 1 1 d . . .
H6A H 0.8319 0.1091 0.8064 0.112 Uiso 1 1 calc R . .
H6B H 0.8482 0.0771 0.8329 0.112 Uiso 1 1 calc R . .
H6C H 0.8022 0.0724 0.8538 0.112 Uiso 1 1 calc R . .
C7 C 0.8193(5) -0.0091(6) 0.6358(7) 0.075(4) Uani 1 1 d . . .
C8 C 0.8598(6) -0.0059(7) 0.6056(8) 0.111(6) Uani 1 1 d . . .
H8A H 0.8670 -0.0272 0.6232 0.166 Uiso 1 1 calc R . .
H8B H 0.8850 0.0242 0.6099 0.166 Uiso 1 1 calc R . .
H8C H 0.8533 -0.0128 0.5641 0.166 Uiso 1 1 calc R . .
C9 C 0.6812(6) -0.1362(5) 0.6715(6) 0.073(4) Uani 1 1 d . . .
C10 C 0.6660(8) -0.1845(6) 0.6510(9) 0.121(7) Uani 1 1 d . . .
H10A H 0.6889 -0.1920 0.6609 0.181 Uiso 1 1 calc R . .
H10B H 0.6614 -0.1866 0.6087 0.181 Uiso 1 1 calc R . .
H10C H 0.6382 -0.2053 0.6705 0.181 Uiso 1 1 calc R . .
C11 C 0.6632(5) -0.0783(4) 0.8020(6) 0.065(4) Uani 1 1 d . . .
C12 C 0.6409(5) -0.0861(6) 0.8617(6) 0.089(5) Uani 1 1 d . . .
H12A H 0.6119 -0.0880 0.8573 0.134 Uiso 1 1 calc R . .
H12B H 0.6596 -0.0613 0.8877 0.134 Uiso 1 1 calc R . .
H12C H 0.6368 -0.1138 0.8783 0.134 Uiso 1 1 calc R . .
C13 C 0.8144(4) 0.1466(4) 0.6659(6) 0.061(3) Uani 1 1 d . . .
H13A H 0.7942 0.1389 0.6975 0.073 Uiso 1 1 calc R . .
C21 C 0.5624(6) -0.1430(6) 0.6755(8) 0.104(6) Uani 1 1 d . . .
H21A H 0.5764 -0.1548 0.6994 0.125 Uiso 1 1 calc R . .
C22 C 0.5167(7) -0.1693(7) 0.6614(12) 0.141(9) Uani 1 1 d . . .
H22A H 0.5004 -0.1990 0.6752 0.169 Uiso 1 1 calc R . .
C23 C 0.4960(7) -0.1523(9) 0.6281(11) 0.130(8) Uani 1 1 d . . .
H23A H 0.4649 -0.1690 0.6217 0.156 Uiso 1 1 calc R . .
C24 C 0.5216(7) -0.1096(8) 0.6033(10) 0.130(8) Uani 1 1 d . . .
H24A H 0.5090 -0.0975 0.5775 0.156 Uiso 1 1 calc R . .
C25 C 0.5670(6) -0.0859(6) 0.6191(9) 0.103(6) Uani 1 1 d . . .
H25A H 0.5849 -0.0571 0.6031 0.123 Uiso 1 1 calc R . .
C31 C 0.8250(10) -0.0560(9) 0.7977(9) 0.129(8) Uani 1 1 d . . .
H31A H 0.8414 -0.0279 0.7793 0.155 Uiso 1 1 calc R . .
C32 C 0.8498(9) -0.0733(14) 0.8361(12) 0.187(14) Uani 1 1 d . . .
H32A H 0.8809 -0.0585 0.8428 0.224 Uiso 1 1 calc R . .
C33 C 0.8196(14) -0.1131(13) 0.8587(17) 0.187(13) Uiso 1 1 d . . .
H33A H 0.8316 -0.1254 0.8850 0.224 Uiso 1 1 calc R . .
C34 C 0.7780(12) -0.1368(9) 0.8506(16) 0.212(17) Uani 1 1 d . . .
H34A H 0.7605 -0.1652 0.8679 0.254 Uiso 1 1 calc R . .
C35 C 0.7607(9) -0.1179(9) 0.8147(10) 0.130(8) Uani 1 1 d . . .
H35A H 0.7297 -0.1350 0.8071 0.157 Uiso 1 1 calc R . .
C101 C 0.7661(4) 0.1179(4) 0.5553(5) 0.060(3) Uani 1 1 d . . .
C102 C 0.7491(5) 0.1463(5) 0.5709(7) 0.078(4) Uani 1 1 d . . .
H10D H 0.7561 0.1606 0.6078 0.093 Uiso 1 1 calc R . .
C103 C 0.7219(6) 0.1530(6) 0.5317(10) 0.101(6) Uani 1 1 d . . .
H10E H 0.7105 0.1718 0.5423 0.121 Uiso 1 1 calc R . .
C104 C 0.7114(5) 0.1318(6) 0.4758(9) 0.092(5) Uani 1 1 d . . .
H10F H 0.6937 0.1372 0.4492 0.110 Uiso 1 1 calc R . .
C105 C 0.7265(6) 0.1039(5) 0.4606(7) 0.083(5) Uani 1 1 d . . .
H10G H 0.7187 0.0890 0.4241 0.100 Uiso 1 1 calc R . .
C106 C 0.7538(5) 0.0975(5) 0.4996(6) 0.070(4) Uani 1 1 d . . .
H10H H 0.7648 0.0785 0.4882 0.084 Uiso 1 1 calc R . .
C111 C 0.8540(4) 0.1253(5) 0.5682(6) 0.065(4) Uani 1 1 d . . .
C112 C 0.8664(5) 0.1505(5) 0.5158(6) 0.071(4) Uani 1 1 d . . .
H11A H 0.8452 0.1558 0.4968 0.086 Uiso 1 1 calc R . .
C113 C 0.9089(6) 0.1678(6) 0.4910(8) 0.101(6) Uani 1 1 d . . .
H11B H 0.9161 0.1839 0.4554 0.121 Uiso 1 1 calc R . .
C114 C 0.9403(7) 0.1609(8) 0.5199(11) 0.121(8) Uani 1 1 d . . .
H11C H 0.9691 0.1724 0.5037 0.145 Uiso 1 1 calc R . .
C115 C 0.9298(6) 0.1374(7) 0.5724(10) 0.106(6) Uani 1 1 d . . .
H11D H 0.9519 0.1341 0.5924 0.128 Uiso 1 1 calc R . .
C116 C 0.8859(5) 0.1181(6) 0.5960(8) 0.088(5) Uani 1 1 d . . .
H11E H 0.8783 0.1005 0.6303 0.106 Uiso 1 1 calc R . .

loop_
_atom_site_aniso_label
_atom_site_aniso_U_11
_atom_site_aniso_U_22
_atom_site_aniso_U_33
_atom_site_aniso_U_23
_atom_site_aniso_U_13
_atom_site_aniso_U_12
Ru1 0.0461(6) 0.0542(6) 0.0432(6) -0.0061(4) -0.0015(4) 0.0217(5)
Ru2 0.0549(6) 0.0485(6) 0.0425(6) -0.0006(4) -0.0029(5) 0.0203(5)
Ru3 0.0725(8) 0.0667(7) 0.0585(7) -0.0069(5) -0.0096(5) 0.0431(6)
Cl1 0.145(14) 0.54(4) 0.157(14) 0.09(2) -0.005(11) 0.15(2)
Cl2 0.098(8) 0.211(15) 0.197(14) 0.012(12) 0.033(9) 0.079(9)
P1 0.0492(19) 0.051(2) 0.0484(18) -0.0061(15) 0.0010(15) 0.0138(16)
O1 0.067(5) 0.050(5) 0.042(4) -0.006(4) -0.004(4) 0.034(4)
O2 0.057(5) 0.048(6) 0.082(6) -0.007(4) -0.005(5) 0.024(5)
O3 0.059(6) 0.057(5) 0.078(6) -0.002(4) 0.002(5) 0.033(5)
O4 0.065(6) 0.092(7) 0.043(5) -0.004(5) -0.006(4) 0.017(6)
O5 0.079(6) 0.063(6) 0.039(5) -0.003(4) -0.010(4) 0.006(5)
O6 0.071(6) 0.066(6) 0.050(5) -0.012(5) -0.021(4) 0.016(5)
O7 0.107(8) 0.078(7) 0.060(6) -0.012(5) -0.028(5) 0.047(6)
O8 0.082(7) 0.082(7) 0.111(8) 0.007(6) 0.035(6) 0.056(6)
O9 0.097(8) 0.146(11) 0.079(7) 0.025(7) 0.020(6) 0.090(8)
O10 0.082(7) 0.052(6) 0.124(9) -0.020(5) -0.042(6) 0.036(6)
O11 0.135(10) 0.085(8) 0.117(9) -0.036(7) -0.057(8) 0.076(8)
O12 0.070(6) 0.115(8) 0.047(6) 0.014(5) 0.004(5) 0.036(6)
O13 0.087(8) 0.122(9) 0.072(7) 0.017(6) -0.008(6) 0.063(7)
O14 0.092(19) 0.095(19) 0.25(4) -0.03(2) -0.07(2) 0.038(15)
O15 0.186(19) 0.154(16) 0.25(2) -0.057(16) 0.018(17) 0.030(14)
O16 0.11(2) 0.18(3) 0.29(5) 0.13(3) 0.01(3) 0.04(2)
N1 0.065(7) 0.049(7) 0.053(6) 0.001(5) -0.009(5) 0.013(6)
N2 0.082(9) 0.078(9) 0.070(8) -0.005(7) -0.020(7) 0.043(8)
C1 0.051(8) 0.059(9) 0.040(6) 0.000(6) -0.007(5) 0.031(7)
C01 0.10(4) 0.20(6) 0.23(7) -0.04(5) -0.06(4) 0.09(4)
C2 0.070(9) 0.069(9) 0.069(9) -0.009(7) -0.007(7) 0.043(8)
C3 0.072(9) 0.040(7) 0.057(8) -0.008(6) -0.022(7) 0.027(7)
C4 0.090(11) 0.068(9) 0.052(8) 0.003(7) -0.007(7) 0.018(8)
C5 0.047(8) 0.077(10) 0.049(8) -0.008(7) -0.007(6) 0.031(7)
C6 0.079(10) 0.073(10) 0.061(8) -0.020(7) -0.025(7) 0.031(8)
C7 0.074(10) 0.091(12) 0.073(10) -0.034(9) -0.010(8) 0.052(10)
C8 0.090(12) 0.170(19) 0.104(13) -0.006(13) 0.021(10) 0.089(14)
C9 0.104(13) 0.070(10) 0.050(8) -0.006(7) -0.011(8) 0.048(10)
C10 0.17(2) 0.085(13) 0.122(15) -0.033(11) -0.027(14) 0.078(14)
C11 0.069(10) 0.060(9) 0.043(8) 0.000(6) -0.008(7) 0.016(7)
C12 0.085(11) 0.108(13) 0.061(9) 0.017(9) 0.006(8) 0.037(10)
C13 0.058(8) 0.043(7) 0.062(8) -0.010(6) 0.002(6) 0.011(6)
C21 0.082(12) 0.074(12) 0.106(13) 0.017(10) -0.005(10) 0.001(10)
C22 0.086(15) 0.102(16) 0.17(2) 0.036(15) -0.008(15) 0.000(13)
C23 0.070(13) 0.15(2) 0.140(19) -0.004(16) -0.019(13) 0.031(15)
C24 0.076(13) 0.133(18) 0.134(18) 0.016(15) -0.031(12) 0.018(13)
C25 0.073(12) 0.099(13) 0.112(14) 0.009(11) -0.018(10) 0.025(10)
C31 0.18(3) 0.15(2) 0.100(16) -0.007(14) -0.023(16) 0.11(2)
C32 0.101(18) 0.30(4) 0.14(2) -0.05(3) -0.031(16) 0.09(2)
C34 0.23(3) 0.093(17) 0.29(4) 0.01(2) -0.13(3) 0.06(2)
C35 0.17(2) 0.14(2) 0.108(16) -0.011(15) -0.047(15) 0.094(19)
C101 0.063(8) 0.061(8) 0.049(7) -0.001(6) 0.007(6) 0.027(7)
C102 0.066(10) 0.089(11) 0.076(10) -0.016(8) -0.006(8) 0.038(9)
C103 0.080(12) 0.099(13) 0.132(17) -0.008(12) -0.012(11) 0.052(11)
C104 0.070(11) 0.097(13) 0.108(14) 0.018(11) -0.020(10) 0.042(10)
C105 0.086(11) 0.075(11) 0.064(10) 0.000(8) -0.020(9) 0.022(9)
C106 0.078(10) 0.062(9) 0.053(8) -0.004(7) 0.007(7) 0.022(8)
C111 0.052(8) 0.080(10) 0.059(9) -0.023(7) -0.004(7) 0.029(7)
C112 0.064(9) 0.084(10) 0.055(8) 0.005(7) 0.010(7) 0.029(8)
C113 0.074(12) 0.114(15) 0.085(12) -0.004(10) 0.023(10) 0.024(11)
C114 0.075(13) 0.128(18) 0.124(18) -0.035(15) 0.028(13) 0.025(13)
C115 0.062(11) 0.127(16) 0.117(16) -0.028(13) 0.004(11) 0.037(11)
C116 0.055(10) 0.087(11) 0.096(12) -0.009(9) -0.001(9) 0.015(9)

loop_
_atom_type_symbol
_atom_type_description
_atom_type_scat_dispersion_real
_atom_type_scat_dispersion_imag
_atom_type_scat_source
C C 0.0033 0.0016 'International Tables Vol C Tables 4.2.6.8 and 6.1.1.4'
H H 0.0000 0.0000 'International Tables Vol C Tables 4.2.6.8 and 6.1.1.4'
N N 0.0061 0.0033 'International Tables Vol C Tables 4.2.6.8 and 6.1.1.4'
O O 0.0106 0.0060 'International Tables Vol C Tables 4.2.6.8 and 6.1.1.4'
P P 0.1023 0.0942 'International Tables Vol C Tables 4.2.6.8 and 6.1.1.4'
Cl Cl 0.1484 0.1585 'International Tables Vol C Tables 4.2.6.8 and 6.1.1.4'
Ru Ru -1.2594 0.8363 'International Tables Vol C Tables 4.2.6.8 and 6.1.1.4'

loop_
_geom_angle_atom_site_label_1
_geom_angle_atom_site_label_2
_geom_angle_atom_site_label_3
_geom_angle
_geom_angle_site_symmetry_1
_geom_angle_site_symmetry_3
_geom_angle_publ_flag
O8 Ru1 O1 94.0(4) . . ?
O8 Ru1 O3 172.4(4) . . ?
O1 Ru1 O3 93.5(3) . . ?
O8 Ru1 O5 87.4(5) . . ?
O1 Ru1 O5 92.3(3) . . ?
O3 Ru1 O5 91.3(4) . . ?
O8 Ru1 O6 92.2(4) . . ?
O1 Ru1 O6 93.6(3) . . ?
O3 Ru1 O6 88.3(4) . . ?
O5 Ru1 O6 174.0(4) . . ?
O8 Ru1 P1 91.2(3) . . ?
O1 Ru1 P1 174.8(2) . . ?
O3 Ru1 P1 81.3(3) . . ?
O5 Ru1 P1 88.3(3) . . ?
O6 Ru1 P1 85.7(3) . . ?
O1 Ru2 O4 94.4(3) . . ?
O1 Ru2 O12 93.8(4) . . ?
O4 Ru2 O12 171.8(4) . . ?
O1 Ru2 O10 94.4(4) . . ?
O4 Ru2 O10 87.9(5) . . ?
O12 Ru2 O10 91.3(5) . . ?
O1 Ru2 O2 96.4(3) . . ?
O4 Ru2 O2 90.6(4) . . ?
O12 Ru2 O2 88.7(4) . . ?
O10 Ru2 O2 169.2(4) . . ?
O1 Ru2 N1 178.1(4) . . ?
O4 Ru2 N1 85.2(4) . . ?
O12 Ru2 N1 86.7(4) . . ?
O10 Ru2 N1 83.7(4) . . ?
O2 Ru2 N1 85.5(4) . . ?
O1 Ru3 O7 94.5(4) . . ?
O1 Ru3 O9 95.0(4) . . ?
O7 Ru3 O9 93.1(5) . . ?
O1 Ru3 O13 94.9(4) . . ?
O7 Ru3 O13 85.6(5) . . ?
O9 Ru3 O13 170.0(4) . . ?
O1 Ru3 O11 94.2(4) . . ?
O7 Ru3 O11 171.1(4) . . ?
O9 Ru3 O11 87.9(5) . . ?
O13 Ru3 O11 91.8(5) . . ?
O1 Ru3 N2 179.7(5) . . ?
O7 Ru3 N2 85.8(5) . . ?
O9 Ru3 N2 85.0(5) . . ?
O13 Ru3 N2 85.1(5) . . ?
O11 Ru3 N2 85.5(5) . . ?
C101 P1 C13 104.7(6) . . ?
C101 P1 C111 105.8(6) . . ?
C13 P1 C111 102.9(6) . . ?
C101 P1 Ru1 113.1(4) . . ?
C13 P1 Ru1 108.2(4) . . ?
C111 P1 Ru1 120.6(5) . . ?
Ru3 O1 Ru2 121.6(4) . . ?
Ru3 O1 Ru1 118.9(4) . . ?
Ru2 O1 Ru1 119.5(4) . . ?
C1 O2 Ru2 134.1(8) . . ?
C1 O3 Ru1 132.2(8) . . ?
C3 O4 Ru2 131.4(8) . . ?
C3 O5 Ru1 134.9(8) . . ?
C5 O6 Ru1 133.2(9) . . ?
C5 O7 Ru3 132.6(8) . . ?
C7 O8 Ru1 131.0(10) . . ?
C7 O9 Ru3 134.5(10) . . ?
C9 O10 Ru2 132.8(10) . . ?
C9 O11 Ru3 129.5(10) . . ?
C11 O12 Ru2 131.2(10) . . ?
C11 O13 Ru3 132.5(9) . . ?
C25 N1 C21 119.6(14) . . ?
C25 N1 Ru2 120.4(10) . . ?
C21 N1 Ru2 119.5(11) . . ?
C35 N2 C31 117.5(18) . . ?
C35 N2 Ru3 123.7(14) . . ?
C31 N2 Ru3 118.8(14) . . ?
O2 C1 O3 125.9(11) . . ?
O2 C1 C2 118.0(11) . . ?
O3 C1 C2 116.1(11) . . ?
Cl1 C01 Cl2 120(3) . . ?
O4 C3 O5 126.6(12) . . ?
O4 C3 C4 116.4(11) . . ?
O5 C3 C4 117.0(12) . . ?
O6 C5 O7 126.0(12) . . ?
O6 C5 C6 116.8(13) . . ?
O7 C5 C6 117.2(12) . . ?
O9 C7 O8 126.9(14) . . ?
O9 C7 C8 118.1(16) . . ?
O8 C7 C8 114.9(17) . . ?
O10 C9 O11 128.7(14) . . ?
O10 C9 C10 114.7(16) . . ?
O11 C9 C10 116.6(16) . . ?
O12 C11 O13 126.2(13) . . ?
O12 C11 C12 115.8(14) . . ?
O13 C11 C12 118.0(13) . . ?
C13 C13 P1 123.8(14) 13_656 . ?
N1 C21 C22 119.7(19) . . ?
C23 C22 C21 121(2) . . ?
C22 C23 C24 119(2) . . ?
C23 C24 C25 116(2) . . ?
N1 C25 C24 124.3(18) . . ?
N2 C31 C32 121(2) . . ?
C33 C32 C31 109(3) . . ?
C34 C33 C32 131(4) . . ?
C33 C34 C35 114(3) . . ?
N2 C35 C34 127(3) . . ?
C106 C101 C102 116.7(13) . . ?
C106 C101 P1 121.0(11) . . ?
C102 C101 P1 122.3(10) . . ?
C103 C102 C101 120.0(15) . . ?
C102 C103 C104 120.4(16) . . ?
C105 C104 C103 120.5(16) . . ?
C104 C105 C106 118.9(15) . . ?
C105 C106 C101 123.5(15) . . ?
C116 C111 C112 118.0(13) . . ?
C116 C111 P1 118.1(12) . . ?
C112 C111 P1 123.6(11) . . ?
C113 C112 C111 122.4(16) . . ?
C114 C113 C112 118.5(18) . . ?
C113 C114 C115 120.8(18) . . ?
C114 C115 C116 120(2) . . ?
C111 C116 C115 119.8(18) . . ?

loop_
_geom_bond_atom_site_label_1
_geom_bond_atom_site_label_2
_geom_bond_distance
_geom_bond_site_symmetry_2
_geom_bond_publ_flag
Ru1 O8 2.027(9) . ?
Ru1 O1 2.035(8) . ?
Ru1 O3 2.035(8) . ?
Ru1 O5 2.037(8) . ?
Ru1 O6 2.053(8) . ?
Ru1 P1 2.365(3) . ?
Ru2 O1 1.895(8) . ?
Ru2 O4 2.026(9) . ?
Ru2 O12 2.042(9) . ?
Ru2 O10 2.049(10) . ?
Ru2 O2 2.060(9) . ?
Ru2 N1 2.148(11) . ?
Ru3 O1 1.889(7) . ?
Ru3 O7 2.016(10) . ?
Ru3 O9 2.040(11) . ?
Ru3 O13 2.041(11) . ?
Ru3 O11 2.043(11) . ?
Ru3 N2 2.133(13) . ?
Cl1 C01 1.55(4) . ?
Cl2 C01 1.68(4) . ?
P1 C101 1.801(14) . ?
P1 C13 1.825(12) . ?
P1 C111 1.826(13) . ?
O2 C1 1.236(14) . ?
O3 C1 1.267(14) . ?
O4 C3 1.244(15) . ?
O5 C3 1.250(14) . ?
O6 C5 1.237(15) . ?
O7 C5 1.269(16) . ?
O8 C7 1.255(18) . ?
O9 C7 1.241(19) . ?
O10 C9 1.204(18) . ?
O11 C9 1.225(18) . ?
O12 C11 1.244(16) . ?
O13 C11 1.249(17) . ?
N1 C25 1.291(19) . ?
N1 C21 1.326(18) . ?
N2 C35 1.26(3) . ?
N2 C31 1.30(3) . ?
C1 C2 1.476(17) . ?
C3 C4 1.495(17) . ?
C5 C6 1.503(17) . ?
C7 C8 1.49(2) . ?
C9 C10 1.53(2) . ?
C11 C12 1.500(19) . ?
C13 C13 1.33(2) 13_656 ?
C21 C22 1.39(3) . ?
C22 C23 1.34(3) . ?
C23 C24 1.39(3) . ?
C24 C25 1.39(2) . ?
C31 C32 1.52(3) . ?
C32 C33 1.33(4) . ?
C33 C34 1.24(4) . ?
C34 C35 1.34(3) . ?
C101 C106 1.391(17) . ?
C101 C102 1.395(19) . ?
C102 C103 1.38(2) . ?
C103 C104 1.40(2) . ?
C104 C105 1.33(2) . ?
C105 C106 1.37(2) . ?
C111 C116 1.38(2) . ?
C111 C112 1.393(19) . ?
C112 C113 1.38(2) . ?
C113 C114 1.37(3) . ?
C114 C115 1.37(3) . ?
C115 C116 1.40(2) . ?
